data_7200338
loop_
_publ_author_name
'Samai, Suman'
'Biradha, Kumar'

_publ_section_title
;
 Halogen&#x22EF;halogen interactions in assembling \b-sheets into 2D
 layers in the bis-(4-halo-phenylamido)alkanes and their co-crystals via
 inter-halogen interactions
;
_journal_coden_ASTM CRECF4
_journal_issue 3
_journal_name_full CrystEngComm
_journal_page_first 482
_journal_page_last 492
_journal_paper_doi 10.1039/b813263a
_journal_volume 11
_journal_year 2009
_chemical_formula_sum 'C18 H18 I2 N2 O2'
_chemical_formula_weight 548.14
_space_group_IT_number 14
_symmetry_cell_setting monoclinic
_symmetry_space_group_name_Hall '-P 2ybc'
_symmetry_space_group_name_H-M 'P 1 21/c 1'
_atom_sites_solution_hydrogens geom
_atom_sites_solution_primary direct
_atom_sites_solution_secondary difmap
_audit_creation_method SHELXL-97
_cell_angle_alpha 90.00
_cell_angle_beta 93.319(10)
_cell_angle_gamma 90.00
_cell_formula_units_Z 2
_cell_length_a 18.979(7)
_cell_length_b 4.8064(18)
_cell_length_c 10.089(4)
_cell_measurement_reflns_used 1993
_cell_measurement_temperature 296(2)
_cell_measurement_theta_max 27.00
_cell_measurement_theta_min 1.07
_cell_volume 918.8(6)
_computing_structure_refinement 'SHELXL-97 (Sheldrick, 1997)'
_computing_structure_solution 'SHELXS-97 (Sheldrick, 1990)'
_diffrn_ambient_temperature 296(2)
_diffrn_measured_fraction_theta_full 0.992
_diffrn_measured_fraction_theta_max 0.992
_diffrn_measurement_device_type 'CCD APEX 2 BRUKER'
_diffrn_measurement_method Hemisphere
_diffrn_radiation_monochromator graphite
_diffrn_radiation_source 'fine-focus sealed tube'
_diffrn_radiation_type MoK\a
_diffrn_radiation_wavelength 0.71073
_diffrn_reflns_av_R_equivalents 0.0342
_diffrn_reflns_av_sigmaI/netI 0.0235
_diffrn_reflns_limit_h_max 24
_diffrn_reflns_limit_h_min -23
_diffrn_reflns_limit_k_max 6
_diffrn_reflns_limit_k_min -6
_diffrn_reflns_limit_l_max 12
_diffrn_reflns_limit_l_min -12
_diffrn_reflns_number 11406
_diffrn_reflns_theta_full 27.00
_diffrn_reflns_theta_max 27.00
_diffrn_reflns_theta_min 1.07
_exptl_absorpt_coefficient_mu 3.436
_exptl_absorpt_correction_T_max 0.762
_exptl_absorpt_correction_T_min 0.668
_exptl_absorpt_correction_type multi-scan
_exptl_absorpt_process_details SADABS
_exptl_crystal_colour colorless
_exptl_crystal_density_diffrn 1.981
_exptl_crystal_density_meas ?
_exptl_crystal_density_method .
_exptl_crystal_description Needle
_exptl_crystal_F_000 524
_exptl_crystal_size_max 0.14
_exptl_crystal_size_mid 0.10
_exptl_crystal_size_min 0.08
_refine_diff_density_max 1.123
_refine_diff_density_min -0.556
_refine_diff_density_rms 0.220
_refine_ls_extinction_coef 0.0262(17)
_refine_ls_extinction_expression Fc^*^=kFc[1+0.001xFc^2^\l^3^/sin(2\q)]^-1/4^
_refine_ls_extinction_method SHELXL
_refine_ls_goodness_of_fit_ref 1.237
_refine_ls_hydrogen_treatment constr
_refine_ls_matrix_type full
_refine_ls_number_parameters 110
_refine_ls_number_reflns 1993
_refine_ls_number_restraints 0
_refine_ls_restrained_S_all 1.237
_refine_ls_R_factor_all 0.0352
_refine_ls_R_factor_gt 0.0309
_refine_ls_shift/su_max 0.004
_refine_ls_shift/su_mean 0.000
_refine_ls_structure_factor_coef Fsqd
_refine_ls_weighting_details 'calc w=1/[\s^2^(Fo^2^)+(0.0555P)^2^+0.3876P] where P=(Fo^2^+2Fc^2^)/3'
_refine_ls_weighting_scheme calc
_refine_ls_wR_factor_gt 0.0837
_refine_ls_wR_factor_ref 0.0983
_reflns_number_gt 1845
_reflns_number_total 1993
_reflns_threshold_expression >2sigma(I)
_cod_data_source_file B813263A.txt
_cod_data_source_block 3I
_cod_depositor_comments
;
 Replaced the incorrect bibliographical reference to the original
 publication with a proper one.

 Antanas Vaitkus,
 2019-09-18
;
_cod_original_cell_volume 918.7(6)
_cod_original_sg_symbol_H-M P2(1)/c
_cod_database_code 7200338

loop_
_symmetry_equiv_pos_as_xyz
'x, y, z'
'-x, y+1/2, -z+1/2'
'-x, -y, -z'
'x, -y-1/2, z-1/2'

loop_
_atom_site_label
_atom_site_type_symbol
_atom_site_fract_x
_atom_site_fract_y
_atom_site_fract_z
_atom_site_U_iso_or_equiv
_atom_site_adp_type
_atom_site_occupancy
_atom_site_symmetry_multiplicity
_atom_site_calc_flag
_atom_site_refinement_flags
_atom_site_disorder_assembly
_atom_site_disorder_group
I1 I 0.431647(12) 0.68602(6) 0.15791(2) 0.05854(17) Uani 1 1 d . . .
C11 C 0.22845(15) 0.4141(6) -0.1270(3) 0.0349(6) Uani 1 1 d . . .
C12 C 0.22237(16) 0.6154(7) -0.0318(3) 0.0431(7) Uani 1 1 d . . .
H12 H 0.1791 0.7014 -0.0222 0.052 Uiso 1 1 calc R . .
C13 C 0.2801(2) 0.6912(7) 0.0499(3) 0.0467(8) Uani 1 1 d . . .
H13 H 0.2758 0.8295 0.1133 0.056 Uiso 1 1 calc R . .
C14 C 0.34417(15) 0.5617(6) 0.0373(3) 0.0383(6) Uani 1 1 d . . .
C15 C 0.35041(19) 0.3541(7) -0.0549(4) 0.0485(7) Uani 1 1 d . . .
H15 H 0.3933 0.2628 -0.0615 0.058 Uiso 1 1 calc R . .
C16 C 0.2924(2) 0.2806(7) -0.1385(4) 0.0469(8) Uani 1 1 d . . .
H16 H 0.2967 0.1420 -0.2018 0.056 Uiso 1 1 calc R . .
N21 N 0.17083(16) 0.3344(5) -0.2132(3) 0.0418(6) Uani 1 1 d . . .
H21 H 0.1643 0.1593 -0.2263 0.050 Uiso 1 1 calc R . .
O21 O 0.12618(15) 0.7612(5) -0.2583(3) 0.0517(6) Uani 1 1 d . . .
C21 C 0.12529(15) 0.5105(6) -0.2767(3) 0.0355(6) Uani 1 1 d . . .
C22 C 0.0736(2) 0.3746(7) -0.3753(4) 0.0509(8) Uani 1 1 d . . .
H22A H 0.0999 0.2694 -0.4380 0.061 Uiso 1 1 calc . . .
H22B H 0.0452 0.2436 -0.3283 0.061 Uiso 1 1 calc . . .
C23 C 0.02535(17) 0.5703(6) -0.4510(3) 0.0446(7) Uani 1 1 d . . .
H23A H 0.0535 0.7018 -0.4982 0.053 Uiso 1 1 calc . . .
H23B H -0.0013 0.6749 -0.3887 0.053 Uiso 1 1 calc . . .

loop_
_atom_site_aniso_label
_atom_site_aniso_U_11
_atom_site_aniso_U_22
_atom_site_aniso_U_33
_atom_site_aniso_U_23
_atom_site_aniso_U_13
_atom_site_aniso_U_12
I1 0.0397(2) 0.0726(3) 0.0604(2) -0.00420(10) -0.02151(13) -0.00721(9)
C11 0.0346(14) 0.0328(12) 0.0359(13) 0.0019(10) -0.0105(11) -0.0015(11)
C12 0.0316(15) 0.0526(16) 0.0441(15) -0.0106(13) -0.0072(12) 0.0043(13)
C13 0.0425(19) 0.0562(19) 0.0400(16) -0.0134(13) -0.0100(14) 0.0020(13)
C14 0.0340(14) 0.0473(15) 0.0321(12) 0.0028(11) -0.0102(10) -0.0055(12)
C15 0.0330(16) 0.0579(18) 0.0533(18) -0.0056(15) -0.0091(14) 0.0090(13)
C16 0.0446(19) 0.0472(16) 0.0467(17) -0.0127(13) -0.0150(14) 0.0090(13)
N21 0.0451(16) 0.0295(11) 0.0485(14) -0.0044(9) -0.0175(12) -0.0018(9)
O21 0.0601(16) 0.0303(9) 0.0608(15) -0.0009(10) -0.0299(13) -0.0024(10)
C21 0.0372(14) 0.0315(12) 0.0363(13) 0.0002(10) -0.0095(11) -0.0036(10)
C22 0.058(2) 0.0338(13) 0.0568(18) -0.0022(13) -0.0295(16) -0.0035(14)
C23 0.0427(17) 0.0394(14) 0.0491(16) -0.0010(13) -0.0194(13) -0.0047(12)

loop_
_atom_type_symbol
_atom_type_description
_atom_type_scat_dispersion_real
_atom_type_scat_dispersion_imag
_atom_type_scat_source
C C 0.0033 0.0016 'International Tables Vol C Tables 4.2.6.8 and 6.1.1.4'
H H 0.0000 0.0000 'International Tables Vol C Tables 4.2.6.8 and 6.1.1.4'
N N 0.0061 0.0033 'International Tables Vol C Tables 4.2.6.8 and 6.1.1.4'
O O 0.0106 0.0060 'International Tables Vol C Tables 4.2.6.8 and 6.1.1.4'
I I -0.4742 1.8119 'International Tables Vol C Tables 4.2.6.8 and 6.1.1.4'

loop_
_geom_angle_atom_site_label_1
_geom_angle_atom_site_label_2
_geom_angle_atom_site_label_3
_geom_angle
_geom_angle_site_symmetry_1
_geom_angle_site_symmetry_3
_geom_angle_publ_flag
C12 C11 C16 119.7(3) . . ?
C12 C11 N21 122.0(3) . . ?
C16 C11 N21 118.4(3) . . ?
C11 C12 C13 120.4(3) . . ?
C14 C13 C12 120.0(3) . . ?
C15 C14 C13 120.1(3) . . ?
C15 C14 I1 120.4(2) . . ?
C13 C14 I1 119.5(2) . . ?
C14 C15 C16 119.8(3) . . ?
C11 C16 C15 119.9(3) . . ?
C21 N21 C11 125.2(2) . . ?
O21 C21 N21 123.1(3) . . ?
O21 C21 C22 122.1(3) . . ?
N21 C21 C22 114.7(2) . . ?
C23 C22 C21 115.0(3) . . ?
C22 C23 C23 113.9(3) . 3_564 ?

loop_
_geom_bond_atom_site_label_1
_geom_bond_atom_site_label_2
_geom_bond_distance
_geom_bond_site_symmetry_2
_geom_bond_publ_flag
I1 C14 2.088(3) . ?
C11 C12 1.373(4) . ?
C11 C16 1.384(4) . ?
C11 N21 1.411(4) . ?
C12 C13 1.382(5) . ?
C13 C14 1.378(5) . ?
C14 C15 1.374(5) . ?
C15 C16 1.393(5) . ?
N21 C21 1.345(4) . ?
O21 C21 1.219(4) . ?
C21 C22 1.505(4) . ?
C22 C23 1.492(5) . ?
C23 C23 1.500(6) 3_564 ?
